data_4108035
loop_
_publ_author_name
'Guillermo M\'inguez Espallargas'
'Lee Brammer'
'David R. Allan'
'Colin R. Pulham'
'Neil Robertson'
'John E. Warren'

_publ_section_title
;
 Noncovalent Interactions under Extreme Conditions: High-Pressure and
 Low-Temperature Diffraction Studies of the Isostructural Metal-Organic
 Networks (4-Chloropyridinium)2[CoX4] (X = Cl, Br)
;
_journal_name_full 'Journal of the American Chemical Society'
_journal_page_first 9058
_journal_page_last 9071
_journal_paper_doi 10.1021/ja8010868
_journal_volume 130
_journal_year 2008
_chemical_formula_moiety '2(C5 H5 Cl N), Br4 Co'
_chemical_formula_sum 'C10 H10 Br4 Cl2 Co N2'
_chemical_formula_weight 607.67
_chemical_name_systematic
; 
 ? 
;
_space_group_IT_number 15
_symmetry_cell_setting monoclinic
_symmetry_space_group_name_Hall '-C 2yc'
_symmetry_space_group_name_H-M 'C 1 2/c 1'
_atom_sites_solution_hydrogens geom
_atom_sites_solution_primary direct
_atom_sites_solution_secondary difmap
_audit_creation_method SHELXL-97
_cell_angle_alpha 90.00
_cell_angle_beta 100.218(2)
_cell_angle_gamma 90.00
_cell_formula_units_Z 4
_cell_length_a 17.2110(9)
_cell_length_b 7.4028(4)
_cell_length_c 13.7689(7)
_cell_measurement_reflns_used 8439
_cell_measurement_temperature 90(2)
_cell_measurement_theta_max 30.50
_cell_measurement_theta_min 3.00
_cell_volume 1726.47(16)
_computing_cell_refinement 'Bruker SMART'
_computing_data_collection 'Bruker SMART'
_computing_data_reduction 'Bruker SAINT'
_computing_molecular_graphics 'Bruker SHELXTL'
_computing_publication_material 'Bruker SHELXTL'
_computing_structure_refinement 'SHELXL-97 (Sheldrick, 1997)'
_computing_structure_solution 'SHELXS-97 (Sheldrick, 1990)'
_diffrn_ambient_temperature 90(2)
_diffrn_measured_fraction_theta_full 0.998
_diffrn_measured_fraction_theta_max 0.998
_diffrn_measurement_device_type 'CCD area detector'
_diffrn_measurement_method 'phi and omega scans'
_diffrn_radiation_monochromator graphite
_diffrn_radiation_source 'fine-focus sealed tube'
_diffrn_radiation_type MoK\a
_diffrn_radiation_wavelength 0.71073
_diffrn_reflns_av_R_equivalents 0.0207
_diffrn_reflns_av_sigmaI/netI 0.0155
_diffrn_reflns_limit_h_max 24
_diffrn_reflns_limit_h_min -24
_diffrn_reflns_limit_k_max 10
_diffrn_reflns_limit_k_min -8
_diffrn_reflns_limit_l_max 19
_diffrn_reflns_limit_l_min -17
_diffrn_reflns_number 12790
_diffrn_reflns_theta_full 30.52
_diffrn_reflns_theta_max 30.52
_diffrn_reflns_theta_min 2.40
_exptl_absorpt_coefficient_mu 10.548
_exptl_absorpt_correction_T_max 0.2526
_exptl_absorpt_correction_T_min 0.1499
_exptl_absorpt_correction_type multi-scan
_exptl_absorpt_process_details sadabs
_exptl_crystal_colour blue
_exptl_crystal_density_diffrn 2.338
_exptl_crystal_description block
_exptl_crystal_F_000 1140
_exptl_crystal_size_max 0.29
_exptl_crystal_size_mid 0.20
_exptl_crystal_size_min 0.18
_refine_diff_density_max 0.652
_refine_diff_density_min -0.539
_refine_diff_density_rms 0.085
_refine_ls_extinction_method none
_refine_ls_goodness_of_fit_ref 1.337
_refine_ls_hydrogen_treatment constr
_refine_ls_matrix_type full
_refine_ls_number_parameters 87
_refine_ls_number_reflns 2639
_refine_ls_number_restraints 0
_refine_ls_restrained_S_all 1.337
_refine_ls_R_factor_all 0.0180
_refine_ls_R_factor_gt 0.0156
_refine_ls_shift/su_max 0.006
_refine_ls_shift/su_mean 0.000
_refine_ls_structure_factor_coef Fsqd
_refine_ls_weighting_details 'calc w=1/[\s^2^(Fo^2^)+(0.0156P)^2^+0.0000P] where P=(Fo^2^+2Fc^2^)/3'
_refine_ls_weighting_scheme calc
_refine_ls_wR_factor_gt 0.0368
_refine_ls_wR_factor_ref 0.0372
_reflns_number_gt 2468
_reflns_number_total 2639
_reflns_threshold_expression >2sigma(I)
_cod_data_source_file ja8010868-file002_16.cif
_cod_data_source_block ilb870m
_cod_database_code 4108035

loop_
_symmetry_equiv_pos_as_xyz
'x, y, z'
'-x, y, -z+1/2'
'x+1/2, y+1/2, z'
'-x+1/2, y+1/2, -z+1/2'
'-x, -y, -z'
'x, -y, z-1/2'
'-x+1/2, -y+1/2, -z'
'x+1/2, -y+1/2, z-1/2'

loop_
_atom_site_label
_atom_site_type_symbol
_atom_site_fract_x
_atom_site_fract_y
_atom_site_fract_z
_atom_site_U_iso_or_equiv
_atom_site_adp_type
_atom_site_occupancy
_atom_site_symmetry_multiplicity
_atom_site_calc_flag
_atom_site_refinement_flags
Co1 Co 1.0000 0.44777(4) 0.7500 0.01064(6) Uani 1 2 d S
Br1 Br 0.922711(7) 0.659769(19) 0.638152(10) 0.01490(4) Uani 1 1 d .
Br2 Br 1.093220(8) 0.27064(2) 0.682019(10) 0.01600(4) Uani 1 1 d .
N1 N 0.60330(7) 0.30377(16) 0.61758(9) 0.0143(2) Uani 1 1 d .
H1 H 0.5718 0.2580 0.6550 0.017 Uiso 1 1 calc R
C2 C 0.67531(8) 0.35981(19) 0.66061(10) 0.0145(3) Uani 1 1 d .
H2 H 0.6916 0.3484 0.7300 0.017 Uiso 1 1 calc R
C3 C 0.72569(8) 0.43407(18) 0.60385(10) 0.0129(3) Uani 1 1 d .
H3 H 0.7770 0.4737 0.6331 0.015 Uiso 1 1 calc R
C4 C 0.69933(8) 0.44919(18) 0.50302(10) 0.0114(2) Uani 1 1 d .
Cl4 Cl 0.761143(18) 0.54114(5) 0.43051(2) 0.01382(7) Uani 1 1 d .
C5 C 0.62482(8) 0.3878(2) 0.45941(10) 0.0147(3) Uani 1 1 d .
H5 H 0.6074 0.3962 0.3901 0.018 Uiso 1 1 calc R
C6 C 0.57712(8) 0.31441(19) 0.51971(10) 0.0159(3) Uani 1 1 d .
H6 H 0.5259 0.2715 0.4922 0.019 Uiso 1 1 calc R

loop_
_atom_site_aniso_label
_atom_site_aniso_U_11
_atom_site_aniso_U_22
_atom_site_aniso_U_33
_atom_site_aniso_U_23
_atom_site_aniso_U_13
_atom_site_aniso_U_12
Co1 0.00912(11) 0.01055(12) 0.01247(12) 0.000 0.00246(9) 0.000
Br1 0.00840(6) 0.01778(8) 0.01750(7) 0.00597(5) -0.00048(5) -0.00071(5)
Br2 0.01475(7) 0.01717(8) 0.01735(7) -0.00252(5) 0.00634(5) 0.00304(5)
N1 0.0132(5) 0.0131(6) 0.0176(6) 0.0000(5) 0.0056(4) -0.0014(5)
C2 0.0155(6) 0.0149(7) 0.0133(6) -0.0015(5) 0.0033(5) -0.0002(5)
C3 0.0110(6) 0.0130(7) 0.0142(6) -0.0018(5) 0.0012(5) -0.0001(5)
C4 0.0122(6) 0.0091(6) 0.0140(6) -0.0004(5) 0.0049(5) 0.0003(5)
Cl4 0.01325(14) 0.01471(16) 0.01434(14) 0.00127(12) 0.00473(11) -0.00093(12)
C5 0.0143(6) 0.0148(7) 0.0145(6) -0.0004(5) 0.0011(5) -0.0003(5)
C6 0.0116(6) 0.0158(7) 0.0196(7) -0.0007(6) 0.0009(5) -0.0023(5)

loop_
_atom_type_symbol
_atom_type_description
_atom_type_scat_dispersion_real
_atom_type_scat_dispersion_imag
_atom_type_scat_source
C C 0.0033 0.0016 'International Tables Vol C Tables 4.2.6.8 and 6.1.1.4'
H H 0.0000 0.0000 'International Tables Vol C Tables 4.2.6.8 and 6.1.1.4'
N N 0.0061 0.0033 'International Tables Vol C Tables 4.2.6.8 and 6.1.1.4'
Cl Cl 0.1484 0.1585 'International Tables Vol C Tables 4.2.6.8 and 6.1.1.4'
Co Co 0.3494 0.9721 'International Tables Vol C Tables 4.2.6.8 and 6.1.1.4'
Br Br -0.2901 2.4595 'International Tables Vol C Tables 4.2.6.8 and 6.1.1.4'

loop_
_geom_angle_atom_site_label_1
_geom_angle_atom_site_label_2
_geom_angle_atom_site_label_3
_geom_angle
_geom_angle_site_symmetry_1
_geom_angle_site_symmetry_3
Br2 Co1 Br2 113.388(13) 2_756 .
Br2 Co1 Br1 115.948(5) 2_756 2_756
Br2 Co1 Br1 105.865(6) . 2_756
Br2 Co1 Br1 105.865(6) 2_756 .
Br2 Co1 Br1 115.948(6) . .
Br1 Co1 Br1 99.317(12) 2_756 .
C2 N1 C6 122.93(12) . .
C2 N1 H1 118.5 . .
C6 N1 H1 118.5 . .
N1 C2 C3 119.81(13) . .
N1 C2 H2 120.1 . .
C3 C2 H2 120.1 . .
C2 C3 C4 118.18(12) . .
C2 C3 H3 120.9 . .
C4 C3 H3 120.9 . .
C3 C4 C5 121.21(12) . .
C3 C4 Cl4 119.08(10) . .
C5 C4 Cl4 119.69(11) . .
C6 C5 C4 118.05(13) . .
C6 C5 H5 121.0 . .
C4 C5 H5 121.0 . .
N1 C6 C5 119.80(13) . .
N1 C6 H6 120.1 . .
C5 C6 H6 120.1 . .

loop_
_geom_bond_atom_site_label_1
_geom_bond_atom_site_label_2
_geom_bond_distance
_geom_bond_site_symmetry_2
Co1 Br2 2.3880(2) 2_756
Co1 Br2 2.3880(2) .
Co1 Br1 2.4243(2) 2_756
Co1 Br1 2.4243(2) .
N1 C2 1.3411(17) .
N1 C6 1.3452(17) .
N1 H1 0.8800 .
C2 C3 1.3803(18) .
C2 H2 0.9500 .
C3 C4 1.3865(18) .
C3 H3 0.9500 .
C4 C5 1.3924(19) .
C4 Cl4 1.7230(13) .
C5 C6 1.3784(19) .
C5 H5 0.9500 .
C6 H6 0.9500 .

loop_
_geom_torsion_atom_site_label_1
_geom_torsion_atom_site_label_2
_geom_torsion_atom_site_label_3
_geom_torsion_atom_site_label_4
_geom_torsion
C6 N1 C2 C3 0.7(2)
N1 C2 C3 C4 0.4(2)
C2 C3 C4 C5 -1.4(2)
C2 C3 C4 Cl4 -179.91(10)
C3 C4 C5 C6 1.3(2)
Cl4 C4 C5 C6 179.76(11)
C2 N1 C6 C5 -0.9(2)
C4 C5 C6 N1 -0.1(2)
